data_7206170
loop_
_publ_author_name
'Tan, Yu-Hui'
'Yang, Li-Fei'
'Cao, Man-Li'
'Wu, Jin-Ji'
'Ye, Bao-Hui'

_publ_section_title
;
 Liquid-assisted solid-state reaction: assembly of (6,3) and (10,3)
 hydrogen-bonded networks based on [M(Hbiim)3] by oxidation of
 [M(H2biim)3]2+ complexes in the presence of acetate anions
;
_journal_issue 14
_journal_name_full CrystEngComm
_journal_page_first 4512
_journal_paper_doi 10.1039/c1ce00009h
_journal_volume 13
_journal_year 2011
_chemical_formula_sum 'C18 H21 Co N12 O3'
_chemical_formula_weight 512.40
_chemical_name_systematic
;
?
;
_space_group_IT_number 14
_symmetry_cell_setting monoclinic
_symmetry_space_group_name_Hall '-P 2yn'
_symmetry_space_group_name_H-M 'P 1 21/n 1'
_atom_sites_solution_hydrogens geom
_atom_sites_solution_primary direct
_atom_sites_solution_secondary difmap
_audit_creation_method SHELXL-97
_cell_angle_alpha 90.00
_cell_angle_beta 96.852(2)
_cell_angle_gamma 90.00
_cell_formula_units_Z 4
_cell_length_a 8.1000(8)
_cell_length_b 22.692(2)
_cell_length_c 12.0490(13)
_cell_measurement_reflns_used 3778
_cell_measurement_temperature 293(2)
_cell_measurement_theta_max 26.00
_cell_measurement_theta_min 1.79
_cell_volume 2198.9(4)
_computing_structure_refinement 'SHELXL-97 (Sheldrick, 1997)'
_computing_structure_solution 'SHELXS-97 (Sheldrick, 1990)'
_diffrn_ambient_temperature 293(2)
_diffrn_measured_fraction_theta_full 0.993
_diffrn_measured_fraction_theta_max 0.993
_diffrn_measurement_method 'phi and omega scans'
_diffrn_radiation_monochromator graphite
_diffrn_radiation_source 'fine-focus sealed tube'
_diffrn_radiation_type MoK\a
_diffrn_radiation_wavelength 0.71073
_diffrn_reflns_av_R_equivalents 0.0208
_diffrn_reflns_av_sigmaI/netI 0.0241
_diffrn_reflns_limit_h_max 9
_diffrn_reflns_limit_h_min -9
_diffrn_reflns_limit_k_max 27
_diffrn_reflns_limit_k_min -17
_diffrn_reflns_limit_l_max 14
_diffrn_reflns_limit_l_min -14
_diffrn_reflns_number 12501
_diffrn_reflns_theta_full 26.00
_diffrn_reflns_theta_max 26.00
_diffrn_reflns_theta_min 1.79
_diffrn_standards_decay_% negligible
_exptl_absorpt_coefficient_mu 0.830
_exptl_absorpt_correction_T_max 0.9216
_exptl_absorpt_correction_T_min 0.6817
_exptl_absorpt_correction_type multi-scan
_exptl_absorpt_process_details SADABS
_exptl_crystal_colour RED
_exptl_crystal_density_diffrn 1.548
_exptl_crystal_density_method 'not measured'
_exptl_crystal_description NEEDLE-LIKE
_exptl_crystal_F_000 1056
_exptl_crystal_size_max 0.50
_exptl_crystal_size_mid 0.10
_exptl_crystal_size_min 0.10
_refine_diff_density_max 0.412
_refine_diff_density_min -0.380
_refine_diff_density_rms 0.071
_refine_ls_extinction_method none
_refine_ls_goodness_of_fit_ref 1.011
_refine_ls_hydrogen_treatment constr
_refine_ls_matrix_type full
_refine_ls_number_parameters 307
_refine_ls_number_reflns 4285
_refine_ls_number_restraints 0
_refine_ls_restrained_S_all 1.011
_refine_ls_R_factor_all 0.0651
_refine_ls_R_factor_gt 0.0577
_refine_ls_shift/su_max 0.000
_refine_ls_shift/su_mean 0.000
_refine_ls_structure_factor_coef Fsqd
_refine_ls_weighting_details 'calc w=1/[\s^2^(Fo^2^)+(0.0379P)^2^+7.8919P] where P=(Fo^2^+2Fc^2^)/3'
_refine_ls_weighting_scheme calc
_refine_ls_wR_factor_gt 0.1320
_refine_ls_wR_factor_ref 0.1364
_reflns_number_gt 3778
_reflns_number_total 4285
_reflns_threshold_expression >2sigma(I)
_cod_data_source_file c1ce00009h.txt
_cod_data_source_block complex_2
_cod_depositor_comments
;
The following automatic conversions were performed:

'_symmetry_cell_setting' value 'MONOCLINIC' changed to 'monoclinic'
according to /home/saulius/struct/CIF-dictionaries/cif_core.dic
dictionary named 'cif_core.dic' version 2.4.1 from
2010-06-29.

'_exptl_absorpt_correction_type' value 'MULTI-SCAN'
changed to 'multi-scan' according to
/home/saulius/struct/CIF-dictionaries/cif_core.dic dictionary named
'cif_core.dic' version 2.4.1 from 2010-06-29.

Automatic conversion script
Id: cif_fix_values 1715 2011-07-08 13:25:40Z adriana 
;
_cod_original_cell_volume 2198.8(4)
_cod_original_sg_symbol_H-M P2(1)/n
_cod_database_code 7206170
_measurement_device_type 'Bruker Smart Apex CCD area detector'

loop_
_symmetry_equiv_pos_as_xyz
'x, y, z'
'-x+1/2, y+1/2, -z+1/2'
'-x, -y, -z'
'x-1/2, -y-1/2, z-1/2'

loop_
_atom_site_label
_atom_site_type_symbol
_atom_site_fract_x
_atom_site_fract_y
_atom_site_fract_z
_atom_site_U_iso_or_equiv
_atom_site_adp_type
_atom_site_occupancy
_atom_site_symmetry_multiplicity
_atom_site_calc_flag
_atom_site_refinement_flags
_atom_site_disorder_assembly
_atom_site_disorder_group
Co1 Co 0.79643(6) 0.15225(2) 0.43380(4) 0.02589(15) Uani 1 1 d . . .
C1 C 0.4854(5) 0.21837(19) 0.3250(4) 0.0405(10) Uani 1 1 d . . .
H1A H 0.4159 0.1873 0.2997 0.049 Uiso 1 1 calc R . .
C2 C 0.4478(6) 0.2763(2) 0.3158(4) 0.0528(12) Uani 1 1 d . . .
H2A H 0.3484 0.2923 0.2824 0.063 Uiso 1 1 calc R . .
C3 C 0.7024(5) 0.26766(16) 0.4027(3) 0.0349(9) Uani 1 1 d . . .
C4 C 0.8669(6) 0.27094(17) 0.4618(3) 0.0387(9) Uani 1 1 d . . .
C5 C 1.1108(6) 0.2873(2) 0.5434(4) 0.0572(13) Uani 1 1 d . . .
H5A H 1.2070 0.3061 0.5751 0.069 Uiso 1 1 calc R . .
C6 C 1.0894(5) 0.2280(2) 0.5375(4) 0.0449(10) Uani 1 1 d . . .
H6A H 1.1669 0.1997 0.5645 0.054 Uiso 1 1 calc R . .
C7 C 0.5071(4) 0.06393(16) 0.3829(3) 0.0336(8) Uani 1 1 d . . .
H7A H 0.4548 0.0660 0.4474 0.040 Uiso 1 1 calc R . .
C8 C 0.4554(5) 0.0322(2) 0.2907(4) 0.0468(11) Uani 1 1 d . . .
H8A H 0.3615 0.0083 0.2815 0.056 Uiso 1 1 calc R . .
C9 C 0.6795(5) 0.07795(16) 0.2610(3) 0.0305(8) Uani 1 1 d . . .
C10 C 0.8233(5) 0.10614(16) 0.2243(3) 0.0303(8) Uani 1 1 d . . .
C11 C 1.0326(5) 0.1401(2) 0.1509(3) 0.0431(10) Uani 1 1 d . . .
H11A H 1.1110 0.1465 0.1018 0.052 Uiso 1 1 calc R . .
C12 C 1.0274(5) 0.16830(19) 0.2496(3) 0.0379(9) Uani 1 1 d . . .
H12A H 1.1013 0.1970 0.2802 0.045 Uiso 1 1 calc R . .
C13 C 1.1046(5) 0.07218(18) 0.4856(4) 0.0384(9) Uani 1 1 d . . .
H13A H 1.1502 0.0732 0.4183 0.046 Uiso 1 1 calc R . .
C14 C 1.1731(5) 0.04636(19) 0.5808(4) 0.0425(10) Uani 1 1 d . . .
H14A H 1.2740 0.0264 0.5911 0.051 Uiso 1 1 calc R . .
C15 C 0.9361(5) 0.08577(16) 0.6107(3) 0.0320(8) Uani 1 1 d . . .
C16 C 0.7891(5) 0.11040(16) 0.6496(3) 0.0315(8) Uani 1 1 d . . .
C17 C 0.5842(6) 0.13985(19) 0.7271(3) 0.0438(10) Uani 1 1 d . . .
H17A H 0.5089 0.1455 0.7786 0.053 Uiso 1 1 calc R . .
C18 C 0.5710(5) 0.16528(18) 0.6234(4) 0.0403(10) Uani 1 1 d . . .
H18A H 0.4872 0.1906 0.5931 0.048 Uiso 1 1 calc R . .
N1 N 0.6455(4) 0.21339(13) 0.3786(3) 0.0301(7) Uani 1 1 d . . .
N2 N 0.5831(5) 0.30732(15) 0.3647(3) 0.0487(9) Uani 1 1 d . . .
H2B H 0.6009 0.3477 0.3685 0.073 Uiso 1 1 d R . .
N3 N 0.9344(4) 0.21743(14) 0.4851(3) 0.0339(7) Uani 1 1 d . . .
N4 N 0.9695(6) 0.31535(16) 0.4955(3) 0.0530(11) Uani 1 1 d . . .
N5 N 0.6512(3) 0.09271(12) 0.3647(2) 0.0265(6) Uani 1 1 d . . .
N6 N 0.5638(4) 0.04083(16) 0.2120(3) 0.0432(8) Uani 1 1 d . . .
N7 N 0.8930(4) 0.14675(13) 0.2961(2) 0.0289(6) Uani 1 1 d . . .
N8 N 0.9048(4) 0.10079(15) 0.1350(3) 0.0385(8) Uani 1 1 d . . .
H8B H 0.8816 0.0774 0.0791 0.046 Uiso 1 1 calc R . .
N9 N 0.9553(4) 0.09685(13) 0.5053(3) 0.0294(7) Uani 1 1 d . . .
N10 N 1.0674(4) 0.05491(14) 0.6596(3) 0.0401(8) Uani 1 1 d . . .
H10B H 1.0945 0.0489 0.7359 0.060 Uiso 1 1 d R . .
N11 N 0.7034(4) 0.14661(13) 0.5728(3) 0.0303(7) Uani 1 1 d . . .
N12 N 0.7227(4) 0.10501(14) 0.7449(3) 0.0381(8) Uani 1 1 d . . .
O1W O 0.8097(5) 0.03861(16) 0.9402(3) 0.0744(12) Uani 1 1 d . . .
H1WA H 0.7178 0.0407 0.9501 0.112 Uiso 1 1 d R . .
H1WB H 0.8151 0.0544 0.8764 0.112 Uiso 1 1 d R . .
O2W O 0.6316(5) 0.43421(14) 0.3887(3) 0.0572(9) Uani 1 1 d . . .
H2WA H 0.7308 0.4382 0.4198 0.086 Uiso 1 1 d R . .
H2WB H 0.5685 0.4511 0.4337 0.086 Uiso 1 1 d R . .
O3W O 0.9496(5) 0.43665(14) 0.4818(3) 0.0629(10) Uani 1 1 d . . .
H3WA H 0.9579 0.3968 0.4801 0.094 Uiso 1 1 d R . .
H3WB H 0.9774 0.4471 0.5546 0.094 Uiso 1 1 d R . .

loop_
_atom_site_aniso_label
_atom_site_aniso_U_11
_atom_site_aniso_U_22
_atom_site_aniso_U_33
_atom_site_aniso_U_23
_atom_site_aniso_U_13
_atom_site_aniso_U_12
Co1 0.0241(3) 0.0235(3) 0.0304(3) -0.0018(2) 0.00500(18) -0.00183(19)
C1 0.035(2) 0.038(2) 0.048(2) 0.0079(18) 0.0065(18) 0.0056(17)
C2 0.054(3) 0.046(3) 0.060(3) 0.016(2) 0.012(2) 0.017(2)
C3 0.055(2) 0.0224(18) 0.0302(19) 0.0009(15) 0.0157(18) 0.0033(17)
C4 0.058(3) 0.029(2) 0.032(2) -0.0060(16) 0.0175(18) -0.0120(18)
C5 0.053(3) 0.066(3) 0.053(3) -0.016(2) 0.006(2) -0.026(3)
C6 0.035(2) 0.054(3) 0.045(2) -0.014(2) 0.0050(18) -0.016(2)
C7 0.0255(18) 0.033(2) 0.042(2) 0.0034(17) 0.0036(16) -0.0030(15)
C8 0.039(2) 0.045(2) 0.055(3) -0.004(2) 0.001(2) -0.016(2)
C9 0.0304(19) 0.0258(18) 0.034(2) -0.0015(15) -0.0020(15) -0.0017(15)
C10 0.0322(19) 0.0294(19) 0.0287(19) 0.0033(15) 0.0010(15) 0.0033(15)
C11 0.037(2) 0.056(3) 0.038(2) 0.0046(19) 0.0119(18) -0.004(2)
C12 0.031(2) 0.046(2) 0.038(2) 0.0002(18) 0.0081(16) -0.0065(17)
C13 0.030(2) 0.037(2) 0.049(2) -0.0014(18) 0.0084(18) 0.0026(17)
C14 0.031(2) 0.042(2) 0.054(3) -0.001(2) 0.0045(18) 0.0081(18)
C15 0.037(2) 0.0250(18) 0.033(2) -0.0028(15) -0.0020(16) -0.0049(15)
C16 0.038(2) 0.0270(18) 0.0295(19) -0.0042(15) 0.0037(16) -0.0084(16)
C17 0.049(3) 0.051(3) 0.035(2) -0.0138(19) 0.0217(19) -0.017(2)
C18 0.030(2) 0.037(2) 0.055(3) -0.0154(19) 0.0122(18) -0.0033(17)
N1 0.0315(16) 0.0240(15) 0.0354(17) 0.0011(13) 0.0069(13) 0.0010(12)
N2 0.073(3) 0.0279(18) 0.049(2) 0.0045(16) 0.0200(19) 0.0090(18)
N3 0.0374(18) 0.0317(17) 0.0339(17) -0.0067(13) 0.0101(14) -0.0087(14)
N4 0.082(3) 0.036(2) 0.045(2) -0.0124(17) 0.021(2) -0.026(2)
N5 0.0226(15) 0.0212(14) 0.0354(17) 0.0010(12) 0.0023(12) -0.0007(11)
N6 0.042(2) 0.046(2) 0.0397(19) -0.0056(16) -0.0045(15) -0.0110(16)
N7 0.0283(15) 0.0290(16) 0.0293(15) 0.0024(13) 0.0036(12) -0.0003(13)
N8 0.0420(19) 0.046(2) 0.0277(17) -0.0014(14) 0.0039(14) 0.0049(16)
N9 0.0289(16) 0.0286(16) 0.0300(16) -0.0029(13) 0.0011(12) -0.0019(13)
N10 0.044(2) 0.0335(18) 0.0398(19) 0.0041(15) -0.0062(15) -0.0010(15)
N11 0.0309(16) 0.0282(16) 0.0329(16) -0.0045(13) 0.0088(13) -0.0042(13)
N12 0.045(2) 0.0344(18) 0.0361(18) -0.0041(14) 0.0112(15) -0.0098(15)
O1W 0.117(3) 0.061(2) 0.0435(19) 0.0025(17) 0.005(2) -0.024(2)
O2W 0.074(2) 0.0424(18) 0.054(2) -0.0011(15) 0.0024(17) 0.0032(16)
O3W 0.095(3) 0.0427(18) 0.0482(19) -0.0043(15) -0.0013(18) -0.0203(18)

loop_
_atom_type_symbol
_atom_type_description
_atom_type_scat_dispersion_real
_atom_type_scat_dispersion_imag
_atom_type_scat_source
C C 0.0033 0.0016 'International Tables Vol C Tables 4.2.6.8 and 6.1.1.4'
H H 0.0000 0.0000 'International Tables Vol C Tables 4.2.6.8 and 6.1.1.4'
N N 0.0061 0.0033 'International Tables Vol C Tables 4.2.6.8 and 6.1.1.4'
O O 0.0106 0.0060 'International Tables Vol C Tables 4.2.6.8 and 6.1.1.4'
Co Co 0.3494 0.9721 'International Tables Vol C Tables 4.2.6.8 and 6.1.1.4'

loop_
_geom_angle_atom_site_label_1
_geom_angle_atom_site_label_2
_geom_angle_atom_site_label_3
_geom_angle
_geom_angle_site_symmetry_1
_geom_angle_site_symmetry_3
_geom_angle_publ_flag
N3 Co1 N1 82.88(14) . . ?
N3 Co1 N5 172.48(13) . . ?
N1 Co1 N5 91.52(12) . . ?
N3 Co1 N7 92.69(13) . . ?
N1 Co1 N7 93.20(13) . . ?
N5 Co1 N7 82.58(13) . . ?
N3 Co1 N11 92.56(13) . . ?
N1 Co1 N11 92.91(13) . . ?
N5 Co1 N11 92.74(13) . . ?
N7 Co1 N11 172.39(13) . . ?
N3 Co1 N9 91.53(14) . . ?
N1 Co1 N9 172.93(13) . . ?
N5 Co1 N9 94.41(12) . . ?
N7 Co1 N9 91.38(13) . . ?
N11 Co1 N9 82.97(13) . . ?
C2 C1 N1 107.9(4) . . ?
C2 C1 H1A 126.0 . . ?
N1 C1 H1A 126.0 . . ?
C1 C2 N2 107.6(4) . . ?
C1 C2 H2A 126.2 . . ?
N2 C2 H2A 126.2 . . ?
N1 C3 N2 108.9(4) . . ?
N1 C3 C4 115.6(3) . . ?
N2 C3 C4 135.5(4) . . ?
N4 C4 N3 113.2(4) . . ?
N4 C4 C3 134.1(4) . . ?
N3 C4 C3 112.7(3) . . ?
C6 C5 N4 110.0(4) . . ?
C6 C5 H5A 125.0 . . ?
N4 C5 H5A 125.0 . . ?
C5 C6 N3 107.8(4) . . ?
C5 C6 H6A 126.1 . . ?
N3 C6 H6A 126.1 . . ?
C8 C7 N5 107.9(4) . . ?
C8 C7 H7A 126.0 . . ?
N5 C7 H7A 126.0 . . ?
C7 C8 N6 109.3(4) . . ?
C7 C8 H8A 125.4 . . ?
N6 C8 H8A 125.4 . . ?
N5 C9 N6 112.3(3) . . ?
N5 C9 C10 114.1(3) . . ?
N6 C9 C10 133.5(4) . . ?
N8 C10 N7 111.8(3) . . ?
N8 C10 C9 134.6(4) . . ?
N7 C10 C9 113.6(3) . . ?
C12 C11 N8 109.3(4) . . ?
C12 C11 H11A 125.4 . . ?
N8 C11 H11A 125.4 . . ?
C11 C12 N7 107.4(4) . . ?
C11 C12 H12A 126.3 . . ?
N7 C12 H12A 126.3 . . ?
C14 C13 N9 108.1(4) . . ?
C14 C13 H13A 126.0 . . ?
N9 C13 H13A 126.0 . . ?
C13 C14 N10 107.5(4) . . ?
C13 C14 H14A 126.2 . . ?
N10 C14 H14A 126.2 . . ?
N9 C15 N10 109.9(3) . . ?
N9 C15 C16 115.8(3) . . ?
N10 C15 C16 134.2(4) . . ?
N12 C16 N11 114.6(3) . . ?
N12 C16 C15 132.7(4) . . ?
N11 C16 C15 112.7(3) . . ?
N12 C17 C18 111.1(4) . . ?
N12 C17 H17A 124.4 . . ?
C18 C17 H17A 124.4 . . ?
N11 C18 C17 107.3(4) . . ?
N11 C18 H18A 126.4 . . ?
C17 C18 H18A 126.4 . . ?
C3 N1 C1 107.9(3) . . ?
C3 N1 Co1 113.8(3) . . ?
C1 N1 Co1 138.2(3) . . ?
C3 N2 C2 107.7(3) . . ?
C3 N2 H2B 122.4 . . ?
C2 N2 H2B 129.7 . . ?
C4 N3 C6 105.5(3) . . ?
C4 N3 Co1 115.0(3) . . ?
C6 N3 Co1 139.5(3) . . ?
C4 N4 C5 103.5(4) . . ?
C9 N5 C7 105.8(3) . . ?
C9 N5 Co1 114.7(2) . . ?
C7 N5 Co1 138.9(3) . . ?
C9 N6 C8 104.7(3) . . ?
C10 N7 C12 106.0(3) . . ?
C10 N7 Co1 114.7(2) . . ?
C12 N7 Co1 139.0(3) . . ?
C10 N8 C11 105.5(3) . . ?
C10 N8 H8B 127.2 . . ?
C11 N8 H8B 127.2 . . ?
C15 N9 C13 107.1(3) . . ?
C15 N9 Co1 113.8(3) . . ?
C13 N9 Co1 137.8(3) . . ?
C15 N10 C14 107.3(3) . . ?
C15 N10 H10B 126.1 . . ?
C14 N10 H10B 125.0 . . ?
C18 N11 C16 104.4(3) . . ?
C18 N11 Co1 141.3(3) . . ?
C16 N11 Co1 114.3(2) . . ?
C16 N12 C17 102.7(3) . . ?
H1WA O1W H1WB 105.6 . . ?
H2WA O2W H2WB 105.7 . . ?
H3WA O3W H3WB 105.6 . . ?

loop_
_geom_bond_atom_site_label_1
_geom_bond_atom_site_label_2
_geom_bond_distance
_geom_bond_site_symmetry_2
_geom_bond_publ_flag
Co1 N3 1.911(3) . ?
Co1 N1 1.915(3) . ?
Co1 N5 1.915(3) . ?
Co1 N7 1.921(3) . ?
Co1 N11 1.921(3) . ?
Co1 N9 1.927(3) . ?
C1 C2 1.351(6) . ?
C1 N1 1.383(5) . ?
C1 H1A 0.9300 . ?
C2 N2 1.374(6) . ?
C2 H2A 0.9300 . ?
C3 N1 1.335(5) . ?
C3 N2 1.360(5) . ?
C3 C4 1.435(6) . ?
C4 N4 1.338(5) . ?
C4 N3 1.347(5) . ?
C5 C6 1.356(7) . ?
C5 N4 1.375(7) . ?
C5 H5A 0.9300 . ?
C6 N3 1.358(5) . ?
C6 H6A 0.9300 . ?
C7 C8 1.347(6) . ?
C7 N5 1.378(4) . ?
C7 H7A 0.9300 . ?
C8 N6 1.381(6) . ?
C8 H8A 0.9300 . ?
C9 N5 1.339(5) . ?
C9 N6 1.343(5) . ?
C9 C10 1.444(5) . ?
C10 N8 1.333(5) . ?
C10 N7 1.342(5) . ?
C11 C12 1.356(6) . ?
C11 N8 1.362(5) . ?
C11 H11A 0.9300 . ?
C12 N7 1.372(5) . ?
C12 H12A 0.9300 . ?
C13 C14 1.348(6) . ?
C13 N9 1.378(5) . ?
C13 H13A 0.9300 . ?
C14 N10 1.365(5) . ?
C14 H14A 0.9300 . ?
C15 N9 1.322(5) . ?
C15 N10 1.349(5) . ?
C15 C16 1.443(5) . ?
C16 N12 1.331(5) . ?
C16 N11 1.364(5) . ?
C17 N12 1.369(6) . ?
C17 C18 1.369(6) . ?
C17 H17A 0.9300 . ?
C18 N11 1.363(5) . ?
C18 H18A 0.9300 . ?
N2 H2B 0.9279 . ?
N8 H8B 0.8600 . ?
N10 H10B 0.9300 . ?
O1W H1WA 0.7690 . ?
O1W H1WB 0.8542 . ?
O2W H2WA 0.8498 . ?
O2W H2WB 0.8771 . ?
O3W H3WA 0.9076 . ?
O3W H3WB 0.9110 . ?
